data_1562381
loop_
_publ_author_name
'P N, Ravi Shankar'
'Panda, Debendra Prasad'
'Sundaresan, Athinarayanan'

_publ_section_title
;
 Switchable and Nonswitchable Polarization in Doubly Ordered Perovskites
 NaLnCoWO6 (Ln = Er, Tm, Yb, and Lu)
;
_journal_issue 19
_journal_name_full 'The Journal of Physical Chemistry C'
_journal_page_first 10803
_journal_page_last 10809
_journal_paper_doi 10.1021/acs.jpcc.1c02316
_journal_volume 125
_journal_year 2021
_chemical_formula_sum 'Lu Mn Na O6 W'
_chemical_formula_weight 532.731219
_space_group_IT_number 4
_space_group_name_Hall 'P 2yb'
_space_group_name_H-M_alt 'P 1 21 1'
_symmetry_cell_setting monoclinic
_symmetry_space_group_name_Hall 'P 2yb'
_symmetry_space_group_name_H-M 'P 1 21 1'
_cell_angle_alpha 90.0000
_cell_angle_beta 90.2851(7)
_cell_angle_gamma 90.0000
_cell_formula_units_Z 2
_cell_length_a 5.34558(6)
_cell_length_b 5.55762(7)
_cell_length_c 7.87444(7)
_cell_measurement_temperature 300
_cell_volume 233.936(4)
_computing_structure_refinement FULLPROF
_diffrn_ambient_temperature 300
_diffrn_measurement_device_type Panalytical
_diffrn_radiation_monochromator 1.540596
_diffrn_radiation_type "'Cu K\a'"
_diffrn_radiation_wavelength 1.540596
_pd_instr_location ' ?'
_pd_meas_2theta_range_inc 0.013130
_pd_meas_2theta_range_max 119.99345
_pd_meas_2theta_range_min 10.00107
_pd_meas_number_of_points 8378
_pd_proc_2theta_range_inc 0.013130
_pd_proc_2theta_range_max 119.8527
_pd_proc_2theta_range_min 9.8603
_pd_proc_ls_pref_orient_corr ' ?'
_pd_proc_ls_prof_R_factor 7.5050
_pd_proc_ls_prof_wR_expected 3.1359
_pd_proc_ls_prof_wR_factor 10.1280
_pd_proc_wavelength 1.540596
_pd_spec_mounting ' ?'
_refine_ls_goodness_of_fit_all 10.4310
_refine_ls_number_parameters 36
_refine_ls_number_reflns 398
_refine_ls_number_restraints 0
_refine_ls_R_I_factor 12.3278
_cod_data_source_file nalumnwo6.cif
_cod_data_source_block NaLuMnWO6
_cod_depositor_comments
;
The following automatic conversions were performed:

data item '_symmetry_cell_setting' value 'Monoclinic' was changed to
'monoclinic' in accordance with the
/home/data/users/saulius/crontab/automatic-downloads/rss-feeds/ACS/lib/dictionaries/cif_core.dic
dictionary named 'cif_core.dic' version 2.4.2 last updated on
2011-04-26.

Automatic conversion script
Id: cif_fix_values 7556 2019-12-06 15:28:31Z antanas 

 Adding full bibliography for 1562381--1562385.cif.
;
_cod_original_cell_volume 233.937(4)
_cod_original_formula_sum 'Na Lu Mn W O6'
_cod_database_code 1562381
_pd_proc_ls_prof_cr_factor 20.2444
_pd_proc_ls_prof_cwr_factor 20.3174
_pd_proc_ls_prof_cwr_expected 6.2908
_pd_proc_ls_prof_chi2 10.4310
_pd_proc_ls_prof_echi2 10.6409

loop_
_symmetry_equiv_pos_as_xyz
x,y,z
-x,y+1/2,-z

loop_
_atom_site_label
_atom_site_fract_x
_atom_site_fract_y
_atom_site_fract_z
_atom_site_U_iso_or_equiv
_atom_site_occupancy
_atom_site_adp_type
_atom_site_type_symbol
Na1 0.23067 0.197(2) 0.002(2) 0.02144 0.9134(20) Uiso Na
Lu2 0.23067 0.197(2) 0.002(2) 0.02144 0.0866(20) Uiso Lu
Lu1 0.2660(6) 0.3172(6) 0.5029(5) 0.00229 0.9134(20) Uiso Lu
Na2 0.2660(6) 0.3172(6) 0.5029(5) 0.00229 0.0866(20) Uiso Na
Mn 0.747(2) 0.25082 0.2407(12) 0.01092 1.0000(20) Uiso Mn
W 0.7655(6) 0.25000 0.7565(4) 0.01278 1.0000(20) Uiso W
O1 0.576(5) 0.664(6) 0.736(3) 0.01267 1.0000(20) Uiso O
O2 0.614(5) 0.639(6) 0.242(3) 0.01267 1.0000(20) Uiso O
O3 -0.080(6) -0.048(5) 0.218(3) 0.01267 1.0000(20) Uiso O
O4 -0.054(6) -0.0487 0.789(3) 0.01267 1.0000(20) Uiso O
O5 0.840(5) 0.199(6) 0.497(4) 0.01267 1.0000(20) Uiso O
O6 0.681(5) 0.215(6) -0.001(4) 0.01267 1.0000(20) Uiso O

loop_
_atom_type_symbol
_atom_type_scat_Cromer_Mann_a1
_atom_type_scat_Cromer_Mann_b1
_atom_type_scat_Cromer_Mann_a2
_atom_type_scat_Cromer_Mann_b2
_atom_type_scat_Cromer_Mann_a3
_atom_type_scat_Cromer_Mann_b3
_atom_type_scat_Cromer_Mann_a4
_atom_type_scat_Cromer_Mann_b4
_atom_type_scat_Cromer_Mann_c
_atom_type_scat_dispersion_real
_atom_type_scat_dispersion_imag
_atom_type_scat_source
na 4.76260 3.28500 3.17360 8.84220 1.26740 0.31360 1.11280 129.42400 0.67600 0.12900 0.12400 International_Tables_for_Crystallography_Vol.C(1991)_Tables_6.1.1.4_and_6.1.1.5
lu 28.94760 1.90182 15.22080 9.98519 15.10000 0.26103 3.71601 84.32980 7.97628 -7.13300 4.69300 International_Tables_for_Crystallography_Vol.C(1991)_Tables_6.1.1.4_and_6.1.1.5
mn 11.28190 5.34090 7.35730 0.34320 3.01930 17.86740 2.24410 83.75430 1.08960 -0.56800 2.80800 International_Tables_for_Crystallography_Vol.C(1991)_Tables_6.1.1.4_and_6.1.1.5
w 29.08180 1.72029 15.43000 9.22590 14.43270 0.32170 5.11982 57.05600 9.88750 -6.04800 5.57700 International_Tables_for_Crystallography_Vol.C(1991)_Tables_6.1.1.4_and_6.1.1.5
o 3.04850 13.27710 2.28680 5.70110 1.54630 0.32390 0.86700 32.90890 0.25080 0.04700 0.03200 International_Tables_for_Crystallography_Vol.C(1991)_Tables_6.1.1.4_and_6.1.1.5

loop_
_geom_angle_atom_site_label_1
_geom_angle_atom_site_label_2
_geom_angle_atom_site_label_3
_geom_angle
_geom_angle_site_symmetry_1
_geom_angle_site_symmetry_3
_geom_angle_publ_flag
O1 Na1 O2 128.4(19) 2_646 2_645 ?
O1 Na1 O3 71.1(15) 2_646 1_555 ?
O1 Na1 O3 147.9(20) 2_646 2_555 ?
O1 Na1 O4 141.3(18) 2_646 1_554 ?
O1 Na1 O4 66.7(14) 2_646 2_556 ?
O1 Na1 O6 116.9(17) 2_646 1_455 ?
O1 Na1 O6 64.5(14) 2_646 1_555 ?
O1 Na1 O6 81.2(17) 2_646 2_645 ?
O1 Na1 O6 90.5(17) 2_646 2_655 ?
O2 Na1 O3 136.6(19) 2_645 1_555 ?
O2 Na1 O3 64.1(16) 2_645 2_555 ?
O2 Na1 O4 64.7(14) 2_645 1_554 ?
O2 Na1 O4 151.5(20) 2_645 2_556 ?
O2 Na1 O6 113.2(18) 2_645 1_455 ?
O2 Na1 O6 66.5(15) 2_645 1_555 ?
O2 Na1 O6 77.2(17) 2_645 2_645 ?
O2 Na1 O6 94.8(19) 2_645 2_655 ?
O3 Na1 O3 122.9(17) 1_555 2_555 ?
O3 Na1 O4 77.8(12) 1_555 1_554 ?
O3 Na1 O4 67.7(11) 1_555 2_556 ?
O3 Na1 O6 54.1(11) 1_555 1_455 ?
O3 Na1 O6 129.4(19) 1_555 1_555 ?
O3 Na1 O6 67.6(14) 1_555 2_645 ?
O3 Na1 O6 126.1(18) 1_555 2_655 ?
O3 Na1 O4 69.7(12) 2_555 1_554 ?
O3 Na1 O4 90.9(15) 2_555 2_556 ?
O3 Na1 O6 68.8(14) 2_555 1_455 ?
O3 Na1 O6 107.6(19) 2_555 1_555 ?
O3 Na1 O6 130(2) 2_555 2_645 ?
O3 Na1 O6 57.6(13) 2_555 2_655 ?
O4 Na1 O4 121.3(13) 1_554 2_556 ?
O4 Na1 O6 55.9(11) 1_554 1_455 ?
O4 Na1 O6 126.0(19) 1_554 1_555 ?
O4 Na1 O6 65.7(13) 1_554 2_645 ?
O4 Na1 O6 127.0(16) 1_554 2_655 ?
O4 Na1 O6 65.4(12) 2_556 1_455 ?
O4 Na1 O6 112.6(18) 2_556 1_555 ?
O4 Na1 O6 131.2(17) 2_556 2_645 ?
O4 Na1 O6 58.6(12) 2_556 2_655 ?
O6 Na1 O6 175.6(18) 1_455 1_555 ?
O6 Na1 O6 101.9(16) 1_455 2_645 ?
O6 Na1 O6 97.4(15) 1_455 2_655 ?
O6 Na1 O6 82.4(16) 1_555 2_645 ?
O6 Na1 O6 78.3(15) 1_555 2_655 ?
O6 Na1 O6 161(2) 2_645 2_655 ?
O1 Lu2 O2 128.4(19) 2_646 2_645 ?
O1 Lu2 O3 71.1(15) 2_646 1_555 ?
O1 Lu2 O3 147.9(20) 2_646 2_555 ?
O1 Lu2 O4 141.3(18) 2_646 1_554 ?
O1 Lu2 O4 66.7(14) 2_646 2_556 ?
O1 Lu2 O6 116.9(17) 2_646 1_455 ?
O1 Lu2 O6 64.5(14) 2_646 1_555 ?
O1 Lu2 O6 81.2(17) 2_646 2_645 ?
O1 Lu2 O6 90.5(17) 2_646 2_655 ?
O2 Lu2 O3 136.6(19) 2_645 1_555 ?
O2 Lu2 O3 64.1(16) 2_645 2_555 ?
O2 Lu2 O4 64.7(14) 2_645 1_554 ?
O2 Lu2 O4 151.5(20) 2_645 2_556 ?
O2 Lu2 O6 113.2(18) 2_645 1_455 ?
O2 Lu2 O6 66.5(15) 2_645 1_555 ?
O2 Lu2 O6 77.2(17) 2_645 2_645 ?
O2 Lu2 O6 94.8(19) 2_645 2_655 ?
O3 Lu2 O3 122.9(17) 1_555 2_555 ?
O3 Lu2 O4 77.8(12) 1_555 1_554 ?
O3 Lu2 O4 67.7(11) 1_555 2_556 ?
O3 Lu2 O6 54.1(11) 1_555 1_455 ?
O3 Lu2 O6 129.4(19) 1_555 1_555 ?
O3 Lu2 O6 67.6(14) 1_555 2_645 ?
O3 Lu2 O6 126.1(18) 1_555 2_655 ?
O3 Lu2 O4 69.7(12) 2_555 1_554 ?
O3 Lu2 O4 90.9(15) 2_555 2_556 ?
O3 Lu2 O6 68.8(14) 2_555 1_455 ?
O3 Lu2 O6 107.6(19) 2_555 1_555 ?
O3 Lu2 O6 130(2) 2_555 2_645 ?
O3 Lu2 O6 57.6(13) 2_555 2_655 ?
O4 Lu2 O4 121.3(13) 1_554 2_556 ?
O4 Lu2 O6 55.9(11) 1_554 1_455 ?
O4 Lu2 O6 126.0(19) 1_554 1_555 ?
O4 Lu2 O6 65.7(13) 1_554 2_645 ?
O4 Lu2 O6 127.0(16) 1_554 2_655 ?
O4 Lu2 O6 65.4(12) 2_556 1_455 ?
O4 Lu2 O6 112.6(18) 2_556 1_555 ?
O4 Lu2 O6 131.2(17) 2_556 2_645 ?
O4 Lu2 O6 58.6(12) 2_556 2_655 ?
O6 Lu2 O6 175.6(18) 1_455 1_555 ?
O6 Lu2 O6 101.9(16) 1_455 2_645 ?
O6 Lu2 O6 97.4(15) 1_455 2_655 ?
O6 Lu2 O6 82.4(16) 1_555 2_645 ?
O6 Lu2 O6 78.3(15) 1_555 2_655 ?
O6 Lu2 O6 161(2) 2_645 2_655 ?
O1 Lu1 O2 117.4(17) 2_646 2_646 ?
O1 Lu1 O3 174.8(20) 2_646 2_556 ?
O1 Lu1 O4 62.7(13) 2_646 2_556 ?
O1 Lu1 O5 104.2(18) 2_646 1_455 ?
O1 Lu1 O5 118(2) 2_646 2_656 ?
O2 Lu1 O3 58.9(13) 2_646 2_556 ?
O2 Lu1 O4 168.0(18) 2_646 2_556 ?
O2 Lu1 O5 99.2(17) 2_646 1_455 ?
O2 Lu1 O5 119(2) 2_646 2_656 ?
O3 Lu1 O4 120.0(15) 2_556 2_556 ?
O3 Lu1 O5 73.6(14) 2_556 1_455 ?
O3 Lu1 O5 67.1(15) 2_556 2_656 ?
O4 Lu1 O5 69.9(13) 2_556 1_455 ?
O4 Lu1 O5 67.8(14) 2_556 2_656 ?
O5 Lu1 O5 91.1(19) 1_455 2_656 ?
O1 Na2 O2 117.4(17) 2_646 2_646 ?
O1 Na2 O3 174.8(20) 2_646 2_556 ?
O1 Na2 O4 62.7(13) 2_646 2_556 ?
O1 Na2 O5 104.2(18) 2_646 1_455 ?
O1 Na2 O5 118(2) 2_646 2_656 ?
O2 Na2 O3 58.9(13) 2_646 2_556 ?
O2 Na2 O4 168.0(18) 2_646 2_556 ?
O2 Na2 O5 99.2(17) 2_646 1_455 ?
O2 Na2 O5 119(2) 2_646 2_656 ?
O3 Na2 O4 120.0(15) 2_556 2_556 ?
O3 Na2 O5 73.6(14) 2_556 1_455 ?
O3 Na2 O5 67.1(15) 2_556 2_656 ?
O4 Na2 O5 69.9(13) 2_556 1_455 ?
O4 Na2 O5 67.8(14) 2_556 2_656 ?
O5 Na2 O5 91.1(19) 1_455 2_656 ?
O1 Mn O2 87(2) 2_646 1_555 ?
O1 Mn O3 104(2) 2_646 1_655 ?
O1 Mn O4 162(3) 2_646 2_656 ?
O1 Mn O5 95(2) 2_646 1_555 ?
O1 Mn O6 84(2) 2_646 1_555 ?
O2 Mn O3 168(3) 1_555 1_655 ?
O2 Mn O4 74.2(18) 1_555 2_656 ?
O2 Mn O5 101(2) 1_555 1_555 ?
O2 Mn O6 93(2) 1_555 1_555 ?
O3 Mn O4 94.3(17) 1_655 2_656 ?
O3 Mn O5 81.8(20) 1_655 1_555 ?
O3 Mn O6 85(2) 1_655 1_555 ?
O4 Mn O5 89.9(19) 2_656 1_555 ?
O4 Mn O6 95(2) 2_656 1_555 ?
O5 Mn O6 166(3) 1_555 1_555 ?
O1 W O2 83.2(19) 1_555 2_646 ?
O1 W O3 80.4(18) 1_555 2_656 ?
O1 W O4 173(2) 1_555 1_655 ?
O1 W O5 98(2) 1_555 1_555 ?
O1 W O6 93(2) 1_555 1_556 ?
O2 W O3 162(3) 2_646 2_656 ?
O2 W O4 103(2) 2_646 1_655 ?
O2 W O5 98.7(20) 2_646 1_555 ?
O2 W O6 75.1(18) 2_646 1_556 ?
O3 W O4 92.8(16) 2_656 1_655 ?
O3 W O5 91(2) 2_656 1_555 ?
O3 W O6 99(2) 2_656 1_556 ?
O4 W O5 85.2(18) 1_655 1_555 ?
O4 W O6 84.5(18) 1_655 1_556 ?
O5 W O6 166(3) 1_555 1_556 ?
Na1 O1 Lu1 123.5(12) 2_656 2_656 ?
Na1 O1 Na2 123.5(12) 2_656 2_656 ?
Na1 O1 Mn 108.2(13) 2_656 2_656 ?
Na1 O1 W 80.6(11) 2_656 1_555 ?
Na1 O1 O2 91.7(15) 2_656 2_656 ?
Na1 O1 O3 108.8(16) 2_656 2_556 ?
Na1 O1 O3 61.3(13) 2_656 2_656 ?
Na1 O1 O4 57.7(12) 2_656 1_665 ?
Na1 O1 O5 154.6(17) 2_656 2_656 ?
Na1 O1 O6 59.7(13) 2_656 2_656 ?
Lu2 O1 Lu1 123.5(12) 2_656 2_656 ?
Lu2 O1 Na2 123.5(12) 2_656 2_656 ?
Lu2 O1 Mn 108.2(13) 2_656 2_656 ?
Lu2 O1 W 80.6(11) 2_656 1_555 ?
Lu2 O1 O2 91.7(15) 2_656 2_656 ?
Lu2 O1 O3 108.8(16) 2_656 2_556 ?
Lu2 O1 O3 61.3(13) 2_656 2_656 ?
Lu2 O1 O4 57.7(12) 2_656 1_665 ?
Lu2 O1 O5 154.6(17) 2_656 2_656 ?
Lu2 O1 O6 59.7(13) 2_656 2_656 ?
Lu1 O1 Mn 110.5(12) 2_656 2_656 ?
Lu1 O1 W 104.4(10) 2_656 1_555 ?
Lu1 O1 O2 80.4(14) 2_656 2_656 ?
Lu1 O1 O3 127.2(16) 2_656 2_556 ?
Lu1 O1 O3 84.7(13) 2_656 2_656 ?
Lu1 O1 O4 66.8(13) 2_656 1_665 ?
Lu1 O1 O5 74.5(13) 2_656 2_656 ?
Lu1 O1 O6 149.8(18) 2_656 2_656 ?
Na2 O1 Mn 110.5(12) 2_656 2_656 ?
Na2 O1 W 104.4(10) 2_656 1_555 ?
Na2 O1 O2 80.4(14) 2_656 2_656 ?
Na2 O1 O3 127.2(16) 2_656 2_556 ?
Na2 O1 O3 84.7(13) 2_656 2_656 ?
Na2 O1 O4 66.8(13) 2_656 1_665 ?
Na2 O1 O5 74.5(13) 2_656 2_656 ?
Na2 O1 O6 149.8(18) 2_656 2_656 ?
Mn O1 W 128.5(12) 2_656 1_555 ?
Mn O1 O2 53.2(16) 2_656 2_656 ?
Mn O1 O3 165(2) 2_656 2_656 ?
Mn O1 O4 123.6(20) 2_656 1_665 ?
Mn O1 O5 46.4(14) 2_656 2_656 ?
Mn O1 O6 50.2(15) 2_656 2_656 ?
W O1 O2 172.3(18) 1_555 2_656 ?
W O1 O3 89.3(15) 1_555 2_556 ?
W O1 O4 104.3(12) 1_555 1_665 ?
W O1 O5 114.3(15) 1_555 2_656 ?
W O1 O6 105.7(16) 1_555 2_656 ?
O2 O1 O3 92.4(18) 2_656 2_556 ?
O2 O1 O3 133.6(20) 2_656 2_656 ?
O2 O1 O4 71.8(16) 2_656 1_665 ?
O2 O1 O5 72.6(16) 2_656 2_656 ?
O2 O1 O6 69.4(17) 2_656 2_656 ?
O3 O1 O3 130.5(20) 2_556 2_656 ?
O3 O1 O4 158(2) 2_556 1_665 ?
O3 O1 O5 53.8(13) 2_556 2_656 ?
O3 O1 O6 56.3(15) 2_556 2_656 ?
O3 O1 O4 61.9(13) 2_656 1_665 ?
O3 O1 O5 143.4(19) 2_656 2_656 ?
O3 O1 O6 116.3(19) 2_656 2_656 ?
O4 O1 O5 130.6(19) 1_665 2_656 ?
O4 O1 O6 102.6(19) 1_665 2_656 ?
O5 O1 O6 95.6(18) 2_656 2_656 ?
Na1 O2 Lu1 127.6(12) 2_655 2_656 ?
Na1 O2 Na2 127.6(12) 2_655 2_656 ?
Na1 O2 Mn 90.9(12) 2_655 1_555 ?
Na1 O2 W 109.9(11) 2_655 2_656 ?
Na1 O2 O1 109.8(17) 2_655 2_646 ?
Na1 O2 O3 63.1(15) 2_655 1_665 ?
Na1 O2 O4 67.4(14) 2_655 2_656 ?
Na1 O2 O6 62.3(14) 2_655 2_655 ?
Lu2 O2 Lu1 127.6(12) 2_655 2_656 ?
Lu2 O2 Na2 127.6(12) 2_655 2_656 ?
Lu2 O2 Mn 90.9(12) 2_655 1_555 ?
Lu2 O2 W 109.9(11) 2_655 2_656 ?
Lu2 O2 O1 109.8(17) 2_655 2_646 ?
Lu2 O2 O3 63.1(15) 2_655 1_665 ?
Lu2 O2 O4 67.4(14) 2_655 2_656 ?
Lu2 O2 O6 62.3(14) 2_655 2_655 ?
Lu1 O2 Mn 108.9(11) 2_656 1_555 ?
Lu1 O2 W 97.5(10) 2_656 2_656 ?
Lu1 O2 O1 116.2(16) 2_656 2_646 ?
Lu1 O2 O3 64.8(14) 2_656 1_665 ?
Lu1 O2 O4 90.4(13) 2_656 2_656 ?
Lu1 O2 O6 139.0(18) 2_656 2_655 ?
Na2 O2 Mn 108.9(11) 2_656 1_555 ?
Na2 O2 W 97.5(10) 2_656 2_656 ?
Na2 O2 O1 116.2(16) 2_656 2_646 ?
Na2 O2 O3 64.8(14) 2_656 1_665 ?
Na2 O2 O4 90.4(13) 2_656 2_656 ?
Na2 O2 O6 139.0(18) 2_656 2_655 ?
Mn O2 W 125.2(12) 1_555 2_656 ?
Mn O2 O3 118.4(18) 1_555 1_665 ?
Mn O2 O4 48.1(13) 1_555 2_656 ?
Mn O2 O6 110.7(18) 1_555 2_655 ?
W O2 O1 85.8(16) 2_656 2_646 ?
W O2 O3 116.3(19) 2_656 1_665 ?
W O2 O4 171.4(19) 2_656 2_656 ?
W O2 O6 49.8(13) 2_656 2_655 ?
O1 O2 O3 158(2) 2_646 1_665 ?
O1 O2 O4 87.5(18) 2_646 2_656 ?
O1 O2 O6 88.8(19) 2_646 2_655 ?
O3 O2 O4 70.4(16) 1_665 2_656 ?
O3 O2 O6 104(2) 1_665 2_655 ?
O4 O2 O6 125(2) 2_656 2_655 ?
Na1 O3 Na1 92.8(10) 1_555 2_545 ?
Na1 O3 Lu2 92.8(10) 1_555 2_545 ?
Na1 O3 Lu1 157.9(10) 1_555 2_546 ?
Na1 O3 Na2 157.9(10) 1_555 2_546 ?
Na1 O3 Mn 85.5(12) 1_555 1_455 ?
Na1 O3 W 80.3(12) 1_555 2_646 ?
Na1 O3 O1 115.4(14) 1_555 2_546 ?
Na1 O3 O1 47.6(11) 1_555 2_646 ?
Na1 O3 O2 145.5(18) 1_555 1_445 ?
Na1 O3 O4 108.5(10) 1_555 2_546 ?
Na1 O3 O4 49.9(10) 1_555 2_556 ?
Na1 O3 O5 111.1(16) 1_555 1_455 ?
Na1 O3 O5 116.6(16) 1_555 2_646 ?
Na1 O3 O6 66.8(13) 1_555 1_455 ?
Na1 O3 Lu2 92.8(10) 2_545 1_555 ?
Na1 O3 Lu1 108.9(11) 2_545 2_546 ?
Na1 O3 Na2 108.9(11) 2_545 2_546 ?
Na1 O3 Mn 115.1(13) 2_545 1_455 ?
Na1 O3 W 91.1(12) 2_545 2_646 ?
Na1 O3 O1 91.5(15) 2_545 2_546 ?
Na1 O3 O1 129.2(16) 2_545 2_646 ?
Na1 O3 O2 52.8(14) 2_545 1_445 ?
Na1 O3 O4 59.5(11) 2_545 2_546 ?
Na1 O3 O4 130.3(11) 2_545 2_556 ?
Na1 O3 O5 149.9(19) 2_545 1_455 ?
Na1 O3 O5 114.6(16) 2_545 2_646 ?
Na1 O3 O6 71.8(15) 2_545 1_455 ?
Lu2 O3 Lu2 92.8(10) 1_555 2_545 ?
Lu2 O3 Lu1 157.9(10) 1_555 2_546 ?
Lu2 O3 Na2 157.9(10) 1_555 2_546 ?
Lu2 O3 Mn 85.5(12) 1_555 1_455 ?
Lu2 O3 W 80.3(12) 1_555 2_646 ?
Lu2 O3 O1 115.4(14) 1_555 2_546 ?
Lu2 O3 O1 47.6(11) 1_555 2_646 ?
Lu2 O3 O2 145.5(18) 1_555 1_445 ?
Lu2 O3 O4 108.5(10) 1_555 2_546 ?
Lu2 O3 O4 49.9(10) 1_555 2_556 ?
Lu2 O3 O5 111.1(16) 1_555 1_455 ?
Lu2 O3 O5 116.6(16) 1_555 2_646 ?
Lu2 O3 O6 66.8(13) 1_555 1_455 ?
Lu2 O3 Lu1 108.9(11) 2_545 2_546 ?
Lu2 O3 Na2 108.9(11) 2_545 2_546 ?
Lu2 O3 Mn 115.1(13) 2_545 1_455 ?
Lu2 O3 W 91.1(12) 2_545 2_646 ?
Lu2 O3 O1 91.5(15) 2_545 2_546 ?
Lu2 O3 O1 129.2(16) 2_545 2_646 ?
Lu2 O3 O2 52.8(14) 2_545 1_445 ?
Lu2 O3 O4 59.5(11) 2_545 2_546 ?
Lu2 O3 O4 130.3(11) 2_545 2_556 ?
Lu2 O3 O5 149.9(19) 2_545 1_455 ?
Lu2 O3 O5 114.6(16) 2_545 2_646 ?
Lu2 O3 O6 71.8(15) 2_545 1_455 ?
Lu1 O3 Mn 89.1(11) 2_546 1_455 ?
Lu1 O3 W 94.5(11) 2_546 2_646 ?
Lu1 O3 O1 69.6(12) 2_546 2_546 ?
Lu1 O3 O1 111.9(14) 2_546 2_646 ?
Lu1 O3 O2 56.3(13) 2_546 1_445 ?
Lu1 O3 O4 80.2(10) 2_546 2_546 ?
Lu1 O3 O4 113.7(10) 2_546 2_556 ?
Lu1 O3 O5 50.4(12) 2_546 1_455 ?
Lu1 O3 O5 50.7(11) 2_546 2_646 ?
Lu1 O3 O6 123.4(17) 2_546 1_455 ?
Na2 O3 Mn 89.1(11) 2_546 1_455 ?
Na2 O3 W 94.5(11) 2_546 2_646 ?
Na2 O3 O1 69.6(12) 2_546 2_546 ?
Na2 O3 O1 111.9(14) 2_546 2_646 ?
Na2 O3 O2 56.3(13) 2_546 1_445 ?
Na2 O3 O4 80.2(10) 2_546 2_546 ?
Na2 O3 O4 113.7(10) 2_546 2_556 ?
Na2 O3 O5 50.4(12) 2_546 1_455 ?
Na2 O3 O5 50.7(11) 2_546 2_646 ?
Na2 O3 O6 123.4(17) 2_546 1_455 ?
Mn O3 W 150.8(13) 1_455 2_646 ?
Mn O3 O1 94.8(16) 1_455 2_646 ?
Mn O3 O2 107.0(20) 1_455 1_445 ?
Mn O3 O4 164.7(12) 1_455 2_546 ?
Mn O3 O5 52.2(15) 1_455 1_455 ?
Mn O3 O5 123.7(18) 1_455 2_646 ?
Mn O3 O6 48.3(15) 1_455 1_455 ?
W O3 O1 163.9(18) 2_646 2_546 ?
W O3 O1 57.0(14) 2_646 2_646 ?
W O3 O2 99.0(17) 2_646 1_445 ?
W O3 O4 109.3(11) 2_646 2_556 ?
W O3 O5 110.1(18) 2_646 1_455 ?
W O3 O5 45.7(13) 2_646 2_646 ?
W O3 O6 141.5(19) 2_646 1_455 ?
O1 O3 O1 130.5(18) 2_546 2_646 ?
O1 O3 O2 70.3(18) 2_546 1_445 ?
O1 O3 O4 128.2(17) 2_546 2_546 ?
O1 O3 O4 80.7(14) 2_546 2_556 ?
O1 O3 O5 62.3(15) 2_546 1_455 ?
O1 O3 O5 119.4(18) 2_546 2_646 ?
O1 O3 O6 53.9(14) 2_546 1_455 ?
O1 O3 O2 154(2) 2_646 1_445 ?
O1 O3 O4 99.3(15) 2_646 2_546 ?
O1 O3 O4 52.4(12) 2_646 2_556 ?
O1 O3 O5 80.9(16) 2_646 1_455 ?
O1 O3 O5 72.7(15) 2_646 2_646 ?
O1 O3 O6 107.6(18) 2_646 1_455 ?
O2 O3 O4 57.9(15) 1_445 2_546 ?
O2 O3 O4 151.1(19) 1_445 2_556 ?
O2 O3 O5 101(2) 1_445 1_455 ?
O2 O3 O5 83.6(17) 1_445 2_646 ?
O2 O3 O6 97(2) 1_445 1_455 ?
O4 O3 O4 151.0(8) 2_546 2_556 ?
O4 O3 O5 124.3(17) 2_546 1_455 ?
O4 O3 O5 56.2(12) 2_546 2_646 ?
O4 O3 O6 130.9(17) 2_546 1_455 ?
O4 O3 O5 63.4(14) 2_556 1_455 ?
O4 O3 O5 111.7(15) 2_556 2_646 ?
O4 O3 O6 64.1(14) 2_556 1_455 ?
O5 O3 O5 71.6(16) 1_455 2_646 ?
O5 O3 O6 100.4(20) 1_455 1_455 ?
O5 O3 O6 172(2) 2_646 1_455 ?
Na1 O4 Na1 95.6(9) 1_556 2_546 ?
Na1 O4 Lu2 95.6(9) 1_556 2_546 ?
Na1 O4 Lu1 159.1(10) 1_556 2_546 ?
Na1 O4 Na2 159.1(10) 1_556 2_546 ?
Na1 O4 Mn 83.8(11) 1_556 2_646 ?
Na1 O4 W 85.7(8) 1_556 1_455 ?
Na1 O4 O1 149.8(16) 1_556 1_445 ?
Na1 O4 O2 47.9(12) 1_556 2_646 ?
Na1 O4 O3 111.7(13) 1_556 2_546 ?
Na1 O4 O3 50.8(10) 1_556 2_556 ?
Na1 O4 O5 112.9(15) 1_556 1_455 ?
Na1 O4 O5 121.1(16) 1_556 2_646 ?
Na1 O4 O6 67.8(12) 1_556 1_456 ?
Na1 O4 O6 58.5(12) 1_556 2_646 ?
Na1 O4 Lu2 95.6(9) 2_546 1_556 ?
Na1 O4 Lu1 105.3(10) 2_546 2_546 ?
Na1 O4 Na2 105.3(10) 2_546 2_546 ?
Na1 O4 Mn 94.5(11) 2_546 2_646 ?
Na1 O4 W 113.8(10) 2_546 1_455 ?
Na1 O4 O1 55.5(12) 2_546 1_445 ?
Na1 O4 O2 132.2(17) 2_546 2_646 ?
Na1 O4 O3 62.4(11) 2_546 2_546 ?
Na1 O4 O3 133.7(15) 2_546 2_556 ?
Na1 O4 O5 143.3(18) 2_546 1_455 ?
Na1 O4 O5 114.3(16) 2_546 2_646 ?
Na1 O4 O6 71.2(14) 2_546 1_456 ?
Na1 O4 O6 66.8(12) 2_546 2_646 ?
Lu2 O4 Lu2 95.6(9) 1_556 2_546 ?
Lu2 O4 Lu1 159.1(10) 1_556 2_546 ?
Lu2 O4 Na2 159.1(10) 1_556 2_546 ?
Lu2 O4 Mn 83.8(11) 1_556 2_646 ?
Lu2 O4 W 85.7(8) 1_556 1_455 ?
Lu2 O4 O1 149.8(16) 1_556 1_445 ?
Lu2 O4 O2 47.9(12) 1_556 2_646 ?
Lu2 O4 O3 111.7(13) 1_556 2_546 ?
Lu2 O4 O3 50.8(10) 1_556 2_556 ?
Lu2 O4 O5 112.9(15) 1_556 1_455 ?
Lu2 O4 O5 121.1(16) 1_556 2_646 ?
Lu2 O4 O6 67.8(12) 1_556 1_456 ?
Lu2 O4 O6 58.5(12) 1_556 2_646 ?
Lu2 O4 Lu1 105.3(10) 2_546 2_546 ?
Lu2 O4 Na2 105.3(10) 2_546 2_546 ?
Lu2 O4 Mn 94.5(11) 2_546 2_646 ?
Lu2 O4 W 113.8(10) 2_546 1_455 ?
Lu2 O4 O1 55.5(12) 2_546 1_445 ?
Lu2 O4 O2 132.2(17) 2_546 2_646 ?
Lu2 O4 O3 62.4(11) 2_546 2_546 ?
Lu2 O4 O3 133.7(15) 2_546 2_556 ?
Lu2 O4 O5 143.3(18) 2_546 1_455 ?
Lu2 O4 O5 114.3(16) 2_546 2_646 ?
Lu2 O4 O6 71.2(14) 2_546 1_456 ?
Lu2 O4 O6 66.8(12) 2_546 2_646 ?
Lu1 O4 Mn 95.1(10) 2_546 2_646 ?
Lu1 O4 W 85.2(7) 2_546 1_455 ?
Lu1 O4 O1 50.5(11) 2_546 1_445 ?
Lu1 O4 O2 114.5(15) 2_546 2_646 ?
Lu1 O4 O3 79.5(11) 2_546 2_546 ?
Lu1 O4 O3 111.1(12) 2_546 2_556 ?
Lu1 O4 O5 48.0(11) 2_546 1_455 ?
Lu1 O4 O5 50.3(10) 2_546 2_646 ?
Lu1 O4 O6 118.1(16) 2_546 1_456 ?
Lu1 O4 O6 131.0(15) 2_546 2_646 ?
Na2 O4 Mn 95.1(10) 2_546 2_646 ?
Na2 O4 W 85.2(7) 2_546 1_455 ?
Na2 O4 O1 50.5(11) 2_546 1_445 ?
Na2 O4 O2 114.5(15) 2_546 2_646 ?
Na2 O4 O3 79.5(11) 2_546 2_546 ?
Na2 O4 O3 111.1(12) 2_546 2_556 ?
Na2 O4 O5 48.0(11) 2_546 1_455 ?
Na2 O4 O5 50.3(10) 2_546 2_646 ?
Na2 O4 O6 118.1(16) 2_546 1_456 ?
Na2 O4 O6 131.0(15) 2_546 2_646 ?
Mn O4 W 150.6(10) 2_646 1_455 ?
Mn O4 O1 105.4(17) 2_646 1_445 ?
Mn O4 O2 57.7(15) 2_646 2_646 ?
Mn O4 O3 109.4(15) 2_646 2_556 ?
Mn O4 O5 110.4(17) 2_646 1_455 ?
Mn O4 O5 46.4(13) 2_646 2_646 ?
Mn O4 O6 146.1(19) 2_646 1_456 ?
W O4 O1 97.4(16) 1_455 1_445 ?
W O4 O2 95.4(15) 1_455 2_646 ?
W O4 O3 162.1(16) 1_455 2_546 ?
W O4 O5 50.0(12) 1_455 1_455 ?
W O4 O5 120.7(16) 1_455 2_646 ?
W O4 O6 48.4(12) 1_455 1_456 ?
W O4 O6 143.4(17) 1_455 2_646 ?
O1 O4 O2 159(2) 1_445 2_646 ?
O1 O4 O3 65.7(14) 1_445 2_546 ?
O1 O4 O3 142(2) 1_445 2_556 ?
O1 O4 O5 91.2(18) 1_445 1_455 ?
O1 O4 O5 83.1(16) 1_445 2_646 ?
O1 O4 O6 91.8(19) 1_445 1_456 ?
O1 O4 O6 109.7(17) 1_445 2_646 ?
O2 O4 O3 99.3(18) 2_646 2_546 ?
O2 O4 O3 51.7(13) 2_646 2_556 ?
O2 O4 O5 84.4(16) 2_646 1_455 ?
O2 O4 O5 76.0(16) 2_646 2_646 ?
O2 O4 O6 109.1(18) 2_646 1_456 ?
O2 O4 O6 67.4(16) 2_646 2_646 ?
O3 O4 O3 151.0(17) 2_546 2_556 ?
O3 O4 O5 121.4(18) 2_546 1_455 ?
O3 O4 O5 54.3(12) 2_546 2_646 ?
O3 O4 O6 133.4(19) 2_546 1_456 ?
O3 O4 O6 53.4(12) 2_546 2_646 ?
O3 O4 O5 63.1(13) 2_556 1_455 ?
O3 O4 O5 110.8(17) 2_556 2_646 ?
O3 O4 O6 66.9(14) 2_556 1_456 ?
O3 O4 O6 106.1(17) 2_556 2_646 ?
O5 O4 O5 70.8(15) 1_455 2_646 ?
O5 O4 O6 97.9(18) 1_455 1_456 ?
O5 O4 O6 148(2) 1_455 2_646 ?
O5 O4 O6 167(2) 2_646 1_456 ?
O5 O4 O6 87.4(16) 2_646 2_646 ?
O6 O4 O6 105.1(18) 1_456 2_646 ?
Lu1 O5 Lu1 121.0(11) 1_655 2_646 ?
Lu1 O5 Na2 121.0(11) 1_655 2_646 ?
Lu1 O5 Mn 101.8(12) 1_655 1_555 ?
Lu1 O5 W 97.5(11) 1_655 1_555 ?
Lu1 O5 O1 140.3(15) 1_655 2_646 ?
Lu1 O5 O3 90.0(14) 1_655 1_655 ?
Lu1 O5 O3 55.7(12) 1_655 2_656 ?
Lu1 O5 O4 85.9(12) 1_655 1_655 ?
Lu1 O5 O4 59.8(12) 1_655 2_656 ?
Lu1 O5 Na2 121.0(11) 2_646 1_655 ?
Lu1 O5 Mn 94.2(13) 2_646 1_555 ?
Lu1 O5 W 94.6(12) 2_646 1_555 ?
Lu1 O5 O1 74.7(14) 2_646 2_646 ?
Lu1 O5 O3 62.5(14) 2_646 1_655 ?
Lu1 O5 O3 125.0(16) 2_646 2_656 ?
Lu1 O5 O4 64.3(13) 2_646 1_655 ?
Lu1 O5 O4 124.9(14) 2_646 2_656 ?
Na2 O5 Na2 121.0(11) 1_655 2_646 ?
Na2 O5 Mn 101.8(12) 1_655 1_555 ?
Na2 O5 W 97.5(11) 1_655 1_555 ?
Na2 O5 O1 140.3(15) 1_655 2_646 ?
Na2 O5 O3 90.0(14) 1_655 1_655 ?
Na2 O5 O3 55.7(12) 1_655 2_656 ?
Na2 O5 O4 85.9(12) 1_655 1_655 ?
Na2 O5 O4 59.8(12) 1_655 2_656 ?
Na2 O5 Mn 94.2(13) 2_646 1_555 ?
Na2 O5 W 94.6(12) 2_646 1_555 ?
Na2 O5 O1 74.7(14) 2_646 2_646 ?
Na2 O5 O3 62.5(14) 2_646 1_655 ?
Na2 O5 O3 125.0(16) 2_646 2_656 ?
Na2 O5 O4 64.3(13) 2_646 1_655 ?
Na2 O5 O4 124.9(14) 2_646 2_656 ?
Mn O5 W 150.7(13) 1_555 1_555 ?
Mn O5 O3 46.0(14) 1_555 1_655 ?
Mn O5 O3 140.4(17) 1_555 2_656 ?
Mn O5 O4 157.7(17) 1_555 1_655 ?
W O5 O1 118.6(15) 1_555 2_646 ?
W O5 O3 156.2(17) 1_555 1_655 ?
W O5 O4 140.2(16) 1_555 2_656 ?
O1 O5 O3 63.9(15) 2_646 1_655 ?
O1 O5 O3 148.3(18) 2_646 2_656 ?
O1 O5 O4 131.0(17) 2_646 1_655 ?
O1 O5 O4 81.0(15) 2_646 2_656 ?
O3 O5 O3 144.7(18) 1_655 2_656 ?
O3 O5 O4 113.9(17) 1_655 1_655 ?
O3 O5 O4 62.3(13) 1_655 2_656 ?
O3 O5 O4 60.7(13) 2_656 1_655 ?
O3 O5 O4 100.9(15) 2_656 2_656 ?
O4 O5 O4 144.8(16) 1_655 2_656 ?
Na1 O6 Na1 175.6(8) 1_555 1_655 ?
Na1 O6 Na1 96.9(10) 1_555 2_645 ?
Na1 O6 Na1 102.4(10) 1_555 2_655 ?
Na1 O6 Lu2 175.6(8) 1_555 1_655 ?
Na1 O6 Lu2 96.9(10) 1_555 2_645 ?
Na1 O6 Lu2 102.4(10) 1_555 2_655 ?
Na1 O6 Mn 99.9(13) 1_555 1_555 ?
Na1 O6 W 104.3(12) 1_555 1_554 ?
Na1 O6 O1 55.8(13) 1_555 2_646 ?
Na1 O6 O2 51.2(12) 1_555 2_645 ?
Na1 O6 O3 117.3(17) 1_555 1_655 ?
Na1 O6 O4 121.6(16) 1_555 1_654 ?
Na1 O6 O4 134.1(16) 1_555 2_656 ?
Na1 O6 Na1 78.7(9) 1_655 2_645 ?
Na1 O6 Na1 82.0(10) 1_655 2_655 ?
Na1 O6 Lu2 175.6(8) 1_655 1_555 ?
Na1 O6 Lu2 78.7(9) 1_655 2_645 ?
Na1 O6 Lu2 82.0(10) 1_655 2_655 ?
Na1 O6 Mn 79.6(12) 1_655 1_555 ?
Na1 O6 W 77.2(11) 1_655 1_554 ?
Na1 O6 O1 122.6(14) 1_655 2_646 ?
Na1 O6 O2 128.9(15) 1_655 2_645 ?
Na1 O6 O3 59.1(12) 1_655 1_655 ?
Na1 O6 O4 56.3(11) 1_655 1_654 ?
Na1 O6 O4 47.8(10) 1_655 2_656 ?
Na1 O6 Na1 160.7(12) 2_645 2_655 ?
Na1 O6 Lu2 96.9(10) 2_645 1_555 ?
Na1 O6 Lu2 78.7(9) 2_645 1_655 ?
Na1 O6 Lu2 160.7(12) 2_645 2_655 ?
Na1 O6 Mn 94.3(13) 2_645 1_555 ?
Na1 O6 W 93.3(12) 2_645 1_554 ?
Na1 O6 O1 88.9(15) 2_645 2_646 ?
Na1 O6 O2 86.1(14) 2_645 2_645 ?
Na1 O6 O3 50.7(13) 2_645 1_655 ?
Na1 O6 O4 50.2(12) 2_645 1_654 ?
Na1 O6 O4 109.7(12) 2_645 2_656 ?
Na1 O6 Lu2 102.4(10) 2_655 1_555 ?
Na1 O6 Lu2 82.0(10) 2_655 1_655 ?
Na1 O6 Lu2 160.7(12) 2_655 2_645 ?
Na1 O6 Mn 82.6(13) 2_655 1_555 ?
Na1 O6 W 81.9(13) 2_655 1_554 ?
Na1 O6 O1 102.0(16) 2_655 2_646 ?
Na1 O6 O2 105.9(16) 2_655 2_645 ?
Na1 O6 O3 118.2(16) 2_655 1_655 ?
Na1 O6 O4 116.9(13) 2_655 1_654 ?
Na1 O6 O4 55.8(12) 2_655 2_656 ?
Lu2 O6 Lu2 175.6(8) 1_555 1_655 ?
Lu2 O6 Lu2 96.9(10) 1_555 2_645 ?
Lu2 O6 Lu2 102.4(10) 1_555 2_655 ?
Lu2 O6 Mn 99.9(13) 1_555 1_555 ?
Lu2 O6 W 104.3(12) 1_555 1_554 ?
Lu2 O6 O1 55.8(13) 1_555 2_646 ?
Lu2 O6 O2 51.2(12) 1_555 2_645 ?
Lu2 O6 O3 117.3(17) 1_555 1_655 ?
Lu2 O6 O4 121.6(16) 1_555 1_654 ?
Lu2 O6 O4 134.1(16) 1_555 2_656 ?
Lu2 O6 Lu2 78.7(9) 1_655 2_645 ?
Lu2 O6 Lu2 82.0(10) 1_655 2_655 ?
Lu2 O6 Mn 79.6(12) 1_655 1_555 ?
Lu2 O6 W 77.2(11) 1_655 1_554 ?
Lu2 O6 O1 122.6(14) 1_655 2_646 ?
Lu2 O6 O2 128.9(15) 1_655 2_645 ?
Lu2 O6 O3 59.1(12) 1_655 1_655 ?
Lu2 O6 O4 56.3(11) 1_655 1_654 ?
Lu2 O6 O4 47.8(10) 1_655 2_656 ?
Lu2 O6 Lu2 160.7(12) 2_645 2_655 ?
Lu2 O6 Mn 94.3(13) 2_645 1_555 ?
Lu2 O6 W 93.3(12) 2_645 1_554 ?
Lu2 O6 O1 88.9(15) 2_645 2_646 ?
Lu2 O6 O2 86.1(14) 2_645 2_645 ?
Lu2 O6 O3 50.7(13) 2_645 1_655 ?
Lu2 O6 O4 50.2(12) 2_645 1_654 ?
Lu2 O6 O4 109.7(12) 2_645 2_656 ?
Lu2 O6 Mn 82.6(13) 2_655 1_555 ?
Lu2 O6 W 81.9(13) 2_655 1_554 ?
Lu2 O6 O1 102.0(16) 2_655 2_646 ?
Lu2 O6 O2 105.9(16) 2_655 2_645 ?
Lu2 O6 O3 118.2(16) 2_655 1_655 ?
Lu2 O6 O4 116.9(13) 2_655 1_654 ?
Lu2 O6 O4 55.8(12) 2_655 2_656 ?
Mn O6 W 153.6(14) 1_555 1_554 ?
Mn O6 O1 45.4(14) 1_555 2_646 ?
Mn O6 O2 150.7(19) 1_555 2_645 ?
Mn O6 O3 47.2(15) 1_555 1_655 ?
Mn O6 O4 125.2(17) 1_555 1_654 ?
W O6 O1 160.1(18) 1_554 2_646 ?
W O6 O2 55.1(14) 1_554 2_645 ?
W O6 O3 125.8(17) 1_554 1_655 ?
W O6 O4 47.1(13) 1_554 1_654 ?
W O6 O4 110.6(15) 1_554 2_656 ?
O1 O6 O2 105.4(18) 2_646 2_645 ?
O1 O6 O3 69.8(17) 2_646 1_655 ?
O1 O6 O4 139.1(20) 2_646 1_654 ?
O1 O6 O4 87.2(17) 2_646 2_656 ?
O2 O6 O3 136(2) 2_645 1_655 ?
O2 O6 O4 76.6(17) 2_645 1_654 ?
O2 O6 O4 160.3(20) 2_645 2_656 ?
O3 O6 O4 80.7(16) 1_655 1_654 ?
O3 O6 O4 62.5(14) 1_655 2_656 ?
O4 O6 O4 104.1(14) 1_654 2_656 ?

loop_
_geom_bond_atom_site_label_1
_geom_bond_atom_site_label_2
_geom_bond_distance
_geom_bond_site_symmetry_2
_geom_bond_publ_flag
Na1 Mn 3.218(14) 1_455 ?
Na1 Mn 3.345(14) 1_555 ?
Na1 Mn 3.133(14) 2_645 ?
Na1 W 3.156(10) 1_454 ?
Na1 W 3.472(9) 1_554 ?
Na1 W 3.129(13) 2_646 ?
Na1 O1 2.31(3) 2_646 ?
Na1 O2 2.12(3) 2_645 ?
Na1 O3 2.74(3) 1_555 ?
Na1 O3 2.38(3) 2_555 ?
Na1 O4 2.64(3) 1_554 ?
Na1 O4 2.37(2) 2_556 ?
Na1 O6 2.94(3) 1_455 ?
Na1 O6 2.41(3) 1_555 ?
Na1 O6 2.72(3) 2_645 ?
Na1 O6 2.92(3) 2_655 ?
Lu2 Mn 3.218(14) 1_455 ?
Lu2 Mn 3.345(14) 1_555 ?
Lu2 Mn 3.133(14) 2_645 ?
Lu2 W 3.156(10) 1_454 ?
Lu2 W 3.472(9) 1_554 ?
Lu2 W 3.129(13) 2_646 ?
Lu2 O1 2.31(3) 2_646 ?
Lu2 O2 2.12(3) 2_645 ?
Lu2 O3 2.74(3) 1_555 ?
Lu2 O3 2.38(3) 2_555 ?
Lu2 O4 2.64(3) 1_554 ?
Lu2 O4 2.37(2) 2_556 ?
Lu2 O6 2.94(3) 1_455 ?
Lu2 O6 2.41(3) 1_555 ?
Lu2 O6 2.72(3) 2_645 ?
Lu2 O6 2.92(3) 2_655 ?
Lu1 Mn 3.470(11) 1_455 ?
Lu1 Mn 3.326(11) 1_555 ?
Lu1 Mn 3.145(7) 2_656 ?
Lu1 W 3.367(5) 1_455 ?
Lu1 W 3.347(5) 1_555 ?
Lu1 W 3.160(4) 2_656 ?
Lu1 O1 3.13(3) 1_555 ?
Lu1 O1 2.23(3) 2_646 ?
Lu1 O2 3.30(3) 1_555 ?
Lu1 O2 2.33(3) 2_646 ?
Lu1 O3 2.53(3) 2_556 ?
Lu1 O4 3.49(2) 1_555 ?
Lu1 O4 2.66(2) 2_556 ?
Lu1 O5 2.37(3) 1_455 ?
Lu1 O5 3.14(3) 1_555 ?
Lu1 O5 3.48(3) 2_646 ?
Lu1 O5 2.20(3) 2_656 ?
Na2 Mn 3.470(11) 1_455 ?
Na2 Mn 3.326(11) 1_555 ?
Na2 Mn 3.145(7) 2_656 ?
Na2 W 3.367(5) 1_455 ?
Na2 W 3.347(5) 1_555 ?
Na2 W 3.160(4) 2_656 ?
Na2 O1 3.13(3) 1_555 ?
Na2 O1 2.23(3) 2_646 ?
Na2 O2 3.30(3) 1_555 ?
Na2 O2 2.33(3) 2_646 ?
Na2 O3 2.53(3) 2_556 ?
Na2 O4 3.49(2) 1_555 ?
Na2 O4 2.66(2) 2_556 ?
Na2 O5 2.37(3) 1_455 ?
Na2 O5 3.14(3) 1_555 ?
Na2 O5 3.48(3) 2_646 ?
Na2 O5 2.20(3) 2_656 ?
Mn Na1 3.345(14) 1_555 ?
Mn Na1 3.218(14) 1_655 ?
Mn Na1 3.133(14) 2_655 ?
Mn Lu2 3.345(14) 1_555 ?
Mn Lu2 3.218(14) 1_655 ?
Mn Lu2 3.133(14) 2_655 ?
Mn Lu1 3.326(11) 1_555 ?
Mn Lu1 3.470(11) 1_655 ?
Mn Lu1 3.145(7) 2_646 ?
Mn Na2 3.326(11) 1_555 ?
Mn Na2 3.470(11) 1_655 ?
Mn Na2 3.145(7) 2_646 ?
Mn O1 1.80(3) 2_646 ?
Mn O2 3.47(3) 1_545 ?
Mn O2 2.27(3) 1_555 ?
Mn O3 1.91(3) 1_655 ?
Mn O4 2.00(3) 2_656 ?
Mn O5 2.10(3) 1_555 ?
Mn O6 1.94(3) 1_555 ?
W Na1 3.472(9) 1_556 ?
W Na1 3.156(10) 1_656 ?
W Na1 3.129(13) 2_656 ?
W Lu2 3.472(9) 1_556 ?
W Lu2 3.156(10) 1_656 ?
W Lu2 3.129(13) 2_656 ?
W Lu1 3.347(5) 1_555 ?
W Lu1 3.367(5) 1_655 ?
W Lu1 3.160(4) 2_646 ?
W Na2 3.347(5) 1_555 ?
W Na2 3.367(5) 1_655 ?
W Na2 3.160(4) 2_646 ?
W O1 3.41(3) 1_545 ?
W O1 2.52(3) 1_555 ?
W O2 2.12(3) 2_646 ?
W O2 3.37(3) 2_746 ?
W O3 2.03(3) 2_656 ?
W O4 1.936(16) 1_655 ?
W O5 2.10(3) 1_555 ?
W O6 1.97(3) 1_556 ?
O1 Na1 2.31(3) 2_656 ?
O1 Lu2 2.31(3) 2_656 ?
O1 Lu1 3.13(3) 1_555 ?
O1 Lu1 2.23(3) 2_656 ?
O1 Na2 3.13(3) 1_555 ?
O1 Na2 2.23(3) 2_656 ?
O1 Mn 1.80(3) 2_656 ?
O1 W 2.52(3) 1_555 ?
O1 W 3.41(3) 1_565 ?
O1 O2 3.09(5) 2_646 ?
O1 O2 2.83(5) 2_656 ?
O1 O3 2.93(4) 2_556 ?
O1 O3 2.96(4) 2_656 ?
O1 O4 2.57(4) 1_665 ?
O1 O5 3.50(4) 1_555 ?
O1 O5 2.88(4) 2_656 ?
O1 O6 3.29(4) 1_556 ?
O1 O6 2.52(4) 2_656 ?
O2 Na1 2.12(3) 2_655 ?
O2 Lu2 2.12(3) 2_655 ?
O2 Lu1 3.30(3) 1_555 ?
O2 Lu1 2.33(3) 2_656 ?
O2 Na2 3.30(3) 1_555 ?
O2 Na2 2.33(3) 2_656 ?
O2 Mn 2.27(3) 1_555 ?
O2 Mn 3.47(3) 1_565 ?
O2 W 2.12(3) 2_656 ?
O2 W 3.37(3) 2_756 ?
O2 O1 2.83(5) 2_646 ?
O2 O1 3.09(5) 2_656 ?
O2 O3 2.40(4) 1_665 ?
O2 O4 3.18(4) 2_556 ?
O2 O4 2.59(4) 2_656 ?
O2 O5 3.38(4) 1_555 ?
O2 O5 3.21(4) 2_656 ?
O2 O6 3.06(4) 1_555 ?
O2 O6 2.50(4) 2_655 ?
O3 Na1 2.74(3) 1_555 ?
O3 Na1 2.38(3) 2_545 ?
O3 Lu2 2.74(3) 1_555 ?
O3 Lu2 2.38(3) 2_545 ?
O3 Lu1 2.53(3) 2_546 ?
O3 Na2 2.53(3) 2_546 ?
O3 Mn 1.91(3) 1_455 ?
O3 W 2.03(3) 2_646 ?
O3 O1 2.93(4) 2_546 ?
O3 O1 2.96(4) 2_646 ?
O3 O2 2.40(4) 1_445 ?
O3 O4 3.38(3) 1_554 ?
O3 O4 2.87(3) 2_546 ?
O3 O4 2.87(3) 2_556 ?
O3 O5 2.63(4) 1_455 ?
O3 O5 2.94(4) 2_646 ?
O3 O6 2.59(4) 1_455 ?
O3 O6 3.04(4) 2_645 ?
O4 Na1 2.64(3) 1_556 ?
O4 Na1 2.37(2) 2_546 ?
O4 Lu2 2.64(3) 1_556 ?
O4 Lu2 2.37(2) 2_546 ?
O4 Lu1 3.49(2) 1_555 ?
O4 Lu1 2.66(2) 2_546 ?
O4 Na2 3.49(2) 1_555 ?
O4 Na2 2.66(2) 2_546 ?
O4 Mn 2.00(3) 2_646 ?
O4 W 1.936(16) 1_455 ?
O4 O1 2.57(4) 1_445 ?
O4 O2 3.18(4) 2_546 ?
O4 O2 2.59(4) 2_646 ?
O4 O3 3.38(3) 1_556 ?
O4 O3 2.87(3) 2_546 ?
O4 O3 2.87(3) 2_556 ?
O4 O5 2.74(4) 1_455 ?
O4 O5 2.89(4) 2_646 ?
O4 O6 2.63(4) 1_456 ?
O4 O6 2.91(4) 2_646 ?
O5 Lu1 3.14(3) 1_555 ?
O5 Lu1 2.37(3) 1_655 ?
O5 Lu1 2.20(3) 2_646 ?
O5 Lu1 3.48(3) 2_656 ?
O5 Na2 3.14(3) 1_555 ?
O5 Na2 2.37(3) 1_655 ?
O5 Na2 2.20(3) 2_646 ?
O5 Na2 3.48(3) 2_656 ?
O5 Mn 2.10(3) 1_555 ?
O5 W 2.10(3) 1_555 ?
O5 O1 3.50(4) 1_555 ?
O5 O1 2.88(4) 2_646 ?
O5 O2 3.38(4) 1_555 ?
O5 O2 3.21(4) 2_646 ?
O5 O3 2.63(4) 1_655 ?
O5 O3 2.94(4) 2_656 ?
O5 O4 2.74(4) 1_655 ?
O5 O4 2.89(4) 2_656 ?
O5 O5 3.26(4) 2_746 ?
O5 O5 3.26(4) 2_756 ?
O6 Na1 2.41(3) 1_555 ?
O6 Na1 2.94(3) 1_655 ?
O6 Na1 2.92(3) 2_645 ?
O6 Na1 2.72(3) 2_655 ?
O6 Lu2 2.41(3) 1_555 ?
O6 Lu2 2.94(3) 1_655 ?
O6 Lu2 2.92(3) 2_645 ?
O6 Lu2 2.72(3) 2_655 ?
O6 Mn 1.94(3) 1_555 ?
O6 W 1.97(3) 1_554 ?
O6 O1 3.29(4) 1_554 ?
O6 O1 2.52(4) 2_646 ?
O6 O2 3.06(4) 1_555 ?
O6 O2 2.50(4) 2_645 ?
O6 O3 2.59(4) 1_655 ?
O6 O3 3.04(4) 2_655 ?
O6 O4 2.63(4) 1_654 ?
O6 O4 2.91(4) 2_656 ?
O6 O6 3.39(4) 2_645 ?
O6 O6 3.39(4) 2_655 ?
